data_7225266
loop_
_publ_author_name
'Wan, Jun'
'Cai, Song-Liang'
'Zhang, Kai'
'Li, Chao-Jie'
'Feng, Ying'
'Fan, Jun'
'Zheng, Sheng-Run'
'Zhang, Wei-Guang'

_publ_section_title
;
 Anion- and temperature-dependent assembly, crystal structures and
 luminescence properties of six new Cd(ii) coordination polymers based on
 2,3,5,6-tetrakis(2-pyridyl)pyrazine
;
_journal_issue 27
_journal_name_full CrystEngComm
_journal_page_first 5164
_journal_paper_doi 10.1039/C6CE00853D
_journal_volume 18
_journal_year 2016
_chemical_formula_sum 'C14 H11 Cd2 N12 O2'
_chemical_formula_weight 604.15
_chemical_name_systematic
; 
 ? 
;
_space_group_IT_number 14
_symmetry_cell_setting monoclinic
_symmetry_space_group_name_Hall '-P 2ybc'
_symmetry_space_group_name_H-M 'P 1 21/c 1'
_atom_sites_solution_hydrogens geom
_atom_sites_solution_primary direct
_atom_sites_solution_secondary difmap
_audit_creation_method SHELXL-97
_audit_update_record
;
2016-04-26 deposited with the CCDC.
2016-05-17 downloaded from the CCDC.
;
_cell_angle_alpha 90.00
_cell_angle_beta 104.749(8)
_cell_angle_gamma 90.00
_cell_formula_units_Z 4
_cell_length_a 13.076(8)
_cell_length_b 12.914(8)
_cell_length_c 11.690(7)
_cell_measurement_reflns_used 1706
_cell_measurement_temperature 298(2)
_cell_measurement_theta_max 21.19
_cell_measurement_theta_min 2.25
_cell_volume 1909(2)
_computing_cell_refinement 'Bruker SAINT'
_computing_data_collection 'Bruker APEX2'
_computing_data_reduction 'Bruker SAINT'
_computing_molecular_graphics 'Bruker SHELXTL'
_computing_publication_material 'Bruker SHELXTL'
_computing_structure_refinement 'SHELXL-97 (Sheldrick, 2008)'
_computing_structure_solution 'SHELXS-97 (Sheldrick, 2008)'
_diffrn_ambient_temperature 298(2)
_diffrn_measured_fraction_theta_full 0.999
_diffrn_measured_fraction_theta_max 0.999
_diffrn_measurement_device_type 'Bruker APEX-II CCD'
_diffrn_measurement_method '\f and \w scans'
_diffrn_radiation_monochromator graphite
_diffrn_radiation_source 'fine-focus sealed tube'
_diffrn_radiation_type MoK\a
_diffrn_radiation_wavelength 0.71073
_diffrn_reflns_av_R_equivalents 0.0429
_diffrn_reflns_av_sigmaI/netI 0.0510
_diffrn_reflns_limit_h_max 15
_diffrn_reflns_limit_h_min -12
_diffrn_reflns_limit_k_max 15
_diffrn_reflns_limit_k_min -15
_diffrn_reflns_limit_l_max 12
_diffrn_reflns_limit_l_min -14
_diffrn_reflns_number 9712
_diffrn_reflns_theta_full 25.25
_diffrn_reflns_theta_max 25.25
_diffrn_reflns_theta_min 1.61
_exptl_absorpt_coefficient_mu 2.269
_exptl_absorpt_correction_T_max 0.7724
_exptl_absorpt_correction_T_min 0.6008
_exptl_absorpt_correction_type multi-scan
_exptl_absorpt_process_details 'SADABS(sheldrick, 1996)'
_exptl_crystal_colour yellow
_exptl_crystal_density_diffrn 2.102
_exptl_crystal_density_method 'not measured'
_exptl_crystal_description block
_exptl_crystal_F_000 1164
_exptl_crystal_size_max 0.25
_exptl_crystal_size_mid 0.17
_exptl_crystal_size_min 0.12
_refine_diff_density_max 0.671
_refine_diff_density_min -0.516
_refine_diff_density_rms 0.111
_refine_ls_extinction_coef 0.00057(12)
_refine_ls_extinction_expression Fc^*^=kFc[1+0.001xFc^2^\l^3^/sin(2\q)]^-1/4^
_refine_ls_extinction_method SHELXL
_refine_ls_goodness_of_fit_ref 1.078
_refine_ls_hydrogen_treatment constr
_refine_ls_matrix_type full
_refine_ls_number_parameters 273
_refine_ls_number_reflns 3448
_refine_ls_number_restraints 1
_refine_ls_restrained_S_all 1.082
_refine_ls_R_factor_all 0.0559
_refine_ls_R_factor_gt 0.0358
_refine_ls_shift/su_max 0.004
_refine_ls_shift/su_mean 0.000
_refine_ls_structure_factor_coef Fsqd
_refine_ls_weighting_details 'calc w=1/[\s^2^(Fo^2^)+(0.0244P)^2^+0.1258P] where P=(Fo^2^+2Fc^2^)/3'
_refine_ls_weighting_scheme calc
_refine_ls_wR_factor_gt 0.0680
_refine_ls_wR_factor_ref 0.0764
_reflns_number_gt 2511
_reflns_number_total 3448
_reflns_threshold_expression >2sigma(I)
_cod_data_source_file c6ce00853d2.cif
_cod_data_source_block 6
_cod_depositor_comments
;
The following automatic conversions were performed:

'_symmetry_cell_setting' value 'Monoclinic' changed to 'monoclinic'
according to
/usr/data/users/saulius/crontab/automatic-downloads/rss-feeds/RSC/lib/dictionaries/cif_core.dic
dictionary named 'cif_core.dic' version 2.4.2 from 2011-04-26.

Automatic conversion script
Id: cif_fix_values 4268 2015-11-12 08:31:59Z antanas 

 Adding full bibliography for 7225261--7225266.cif.
;
_cod_original_sg_symbol_H-M P2(1)/c
_cod_database_code 7225266

loop_
_symmetry_equiv_pos_as_xyz
'x, y, z'
'-x, y+1/2, -z+1/2'
'-x, -y, -z'
'x, -y-1/2, z-1/2'

loop_
_atom_site_label
_atom_site_type_symbol
_atom_site_fract_x
_atom_site_fract_y
_atom_site_fract_z
_atom_site_U_iso_or_equiv
_atom_site_adp_type
_atom_site_occupancy
_atom_site_symmetry_multiplicity
_atom_site_calc_flag
_atom_site_refinement_flags
Cd1 Cd 0.74053(3) 0.16470(3) 0.57547(3) 0.03403(14) Uani 1 1 d U
Cd2 Cd 0.86475(3) 0.34969(3) 0.39666(4) 0.04227(15) Uani 1 1 d .
O1 O 0.9156(3) 0.2374(3) 0.5735(4) 0.0502(10) Uani 1 1 d .
O2 O 0.8618(3) 0.2637(3) 0.7338(3) 0.0454(9) Uani 1 1 d U
N1 N 0.7636(3) 0.0203(3) 0.4591(4) 0.0357(10) Uani 1 1 d .
N2 N 0.5758(3) 0.0702(3) 0.4940(4) 0.0330(10) Uani 1 1 d .
N3 N 0.5915(3) 0.2524(3) 0.6099(4) 0.0331(10) Uani 1 1 d .
N4 N 0.7170(3) 0.2717(3) 0.4117(4) 0.0422(12) Uani 1 1 d .
N5 N 0.6323(4) 0.3116(3) 0.3716(4) 0.0457(12) Uani 1 1 d .
N6 N 0.5507(4) 0.3485(4) 0.3315(5) 0.0786(19) Uani 1 1 d .
N7 N 0.7784(4) 0.4457(3) 0.2350(4) 0.0543(14) Uani 1 1 d .
N8 N 0.7428(4) 0.5323(4) 0.2240(4) 0.0490(12) Uani 1 1 d .
N9 N 0.7103(4) 0.6146(4) 0.2115(5) 0.0729(18) Uani 1 1 d .
N10 N 1.0353(4) 0.3764(4) 0.4029(6) 0.0793(19) Uani 1 1 d .
N11 N 1.0916(4) 0.4440(4) 0.4448(4) 0.0477(12) Uani 1 1 d .
N12 N 1.1515(4) 0.5096(4) 0.4814(5) 0.0640(16) Uani 1 1 d .
C1 C 0.8508(4) 0.0117(4) 0.4192(5) 0.0460(14) Uani 1 1 d .
H1 H 0.9080 0.0546 0.4515 0.055 Uiso 1 1 calc R
C2 C 0.8596(4) -0.0569(4) 0.3337(6) 0.0524(16) Uani 1 1 d .
H2 H 0.9216 -0.0608 0.3089 0.063 Uiso 1 1 calc R
C3 C 0.7762(4) -0.1194(4) 0.2851(5) 0.0477(15) Uani 1 1 d .
H3 H 0.7804 -0.1667 0.2265 0.057 Uiso 1 1 calc R
C4 C 0.6859(4) -0.1118(4) 0.3238(5) 0.0396(13) Uani 1 1 d .
H4 H 0.6279 -0.1535 0.2908 0.048 Uiso 1 1 calc R
C5 C 0.6813(4) -0.0427(3) 0.4112(5) 0.0317(12) Uani 1 1 d .
C6 C 0.5859(3) -0.0275(3) 0.4591(4) 0.0300(12) Uani 1 1 d .
C7 C 0.4929(4) 0.1002(4) 0.5336(4) 0.0334(12) Uani 1 1 d .
C8 C 0.4943(4) 0.2135(3) 0.5622(4) 0.0316(12) Uani 1 1 d .
C9 C 0.4045(4) 0.2743(4) 0.5384(5) 0.0428(14) Uani 1 1 d .
H9 H 0.3387 0.2457 0.5033 0.051 Uiso 1 1 calc R
C10 C 0.4139(5) 0.3780(4) 0.5675(5) 0.0516(16) Uani 1 1 d .
H10 H 0.3552 0.4214 0.5503 0.062 Uiso 1 1 calc R
C11 C 0.5132(5) 0.4157(4) 0.6229(5) 0.0523(16) Uani 1 1 d .
H11 H 0.5213 0.4841 0.6484 0.063 Uiso 1 1 calc R
C12 C 0.5994(5) 0.3518(4) 0.6400(5) 0.0463(15) Uani 1 1 d .
H12 H 0.6660 0.3791 0.6741 0.056 Uiso 1 1 calc R
C13 C 0.9296(4) 0.2760(4) 0.6753(6) 0.0428(15) Uani 1 1 d .
C14 C 1.0261(4) 0.3357(4) 0.7282(6) 0.0565(17) Uani 1 1 d .
H14A H 1.0598 0.3077 0.8046 0.085 Uiso 1 1 calc R
H14B H 1.0078 0.4068 0.7366 0.085 Uiso 1 1 calc R
H14C H 1.0737 0.3316 0.6780 0.085 Uiso 1 1 calc R

loop_
_atom_site_aniso_label
_atom_site_aniso_U_11
_atom_site_aniso_U_22
_atom_site_aniso_U_33
_atom_site_aniso_U_23
_atom_site_aniso_U_13
_atom_site_aniso_U_12
Cd1 0.0316(2) 0.0328(2) 0.0375(3) 0.00152(18) 0.00843(17) -0.00111(16)
Cd2 0.0444(3) 0.0467(3) 0.0360(3) -0.00092(19) 0.01068(19) -0.01218(19)
O1 0.054(3) 0.051(2) 0.045(3) 0.000(2) 0.012(2) -0.0036(19)
O2 0.042(2) 0.049(2) 0.042(2) 0.0027(16) 0.0059(15) -0.0060(17)
N1 0.032(2) 0.036(2) 0.043(3) -0.005(2) 0.017(2) -0.006(2)
N2 0.030(2) 0.031(2) 0.039(3) -0.001(2) 0.013(2) 0.0008(18)
N3 0.039(3) 0.028(2) 0.035(3) 0.0015(19) 0.014(2) 0.0049(19)
N4 0.029(3) 0.050(3) 0.046(3) 0.011(2) 0.004(2) -0.003(2)
N5 0.056(3) 0.050(3) 0.030(3) -0.004(2) 0.010(2) 0.005(3)
N6 0.064(4) 0.104(5) 0.061(4) -0.005(3) 0.004(3) 0.036(3)
N7 0.088(4) 0.034(3) 0.037(3) 0.000(2) 0.006(3) -0.004(3)
N8 0.054(3) 0.053(3) 0.038(3) -0.004(3) 0.007(2) -0.014(3)
N9 0.074(4) 0.052(3) 0.086(5) -0.016(3) 0.008(3) 0.011(3)
N10 0.059(4) 0.090(4) 0.099(5) -0.039(4) 0.039(3) -0.043(3)
N11 0.047(3) 0.056(3) 0.045(3) -0.005(3) 0.020(2) 0.000(3)
N12 0.056(3) 0.061(3) 0.073(4) -0.028(3) 0.013(3) -0.018(3)
C1 0.033(3) 0.054(3) 0.054(4) -0.002(3) 0.016(3) -0.009(3)
C2 0.038(4) 0.056(4) 0.072(5) -0.008(3) 0.030(3) -0.002(3)
C3 0.046(4) 0.045(3) 0.058(4) -0.010(3) 0.024(3) 0.005(3)
C4 0.040(3) 0.040(3) 0.040(4) -0.009(3) 0.014(3) -0.004(3)
C5 0.027(3) 0.032(3) 0.038(3) 0.004(2) 0.013(2) 0.002(2)
C6 0.021(3) 0.032(3) 0.038(3) -0.002(2) 0.009(2) 0.001(2)
C7 0.032(3) 0.032(3) 0.036(3) -0.001(2) 0.009(2) -0.002(2)
C8 0.034(3) 0.028(3) 0.036(3) 0.003(2) 0.014(2) 0.000(2)
C9 0.041(3) 0.039(3) 0.048(4) 0.001(3) 0.012(3) 0.004(3)
C10 0.057(4) 0.034(3) 0.067(5) -0.004(3) 0.022(3) 0.014(3)
C11 0.063(4) 0.034(3) 0.063(5) -0.005(3) 0.024(3) 0.004(3)
C12 0.063(4) 0.031(3) 0.045(4) -0.002(3) 0.015(3) -0.003(3)
C13 0.030(3) 0.040(3) 0.057(4) 0.018(3) 0.010(3) 0.007(3)
C14 0.051(4) 0.054(4) 0.058(4) -0.002(3) 0.002(3) -0.015(3)

loop_
_atom_type_symbol
_atom_type_description
_atom_type_scat_dispersion_real
_atom_type_scat_dispersion_imag
_atom_type_scat_source
C C 0.0033 0.0016 'International Tables Vol C Tables 4.2.6.8 and 6.1.1.4'
H H 0.0000 0.0000 'International Tables Vol C Tables 4.2.6.8 and 6.1.1.4'
N N 0.0061 0.0033 'International Tables Vol C Tables 4.2.6.8 and 6.1.1.4'
O O 0.0106 0.0060 'International Tables Vol C Tables 4.2.6.8 and 6.1.1.4'
Cd Cd -0.8075 1.2024 'International Tables Vol C Tables 4.2.6.8 and 6.1.1.4'

loop_
_geom_angle_atom_site_label_1
_geom_angle_atom_site_label_2
_geom_angle_atom_site_label_3
_geom_angle
_geom_angle_site_symmetry_1
_geom_angle_site_symmetry_3
N7 Cd1 N4 174.80(17) 4_566 .
N7 Cd1 N1 86.88(16) 4_566 .
N4 Cd1 N1 90.26(16) . .
N7 Cd1 N3 100.06(16) 4_566 .
N4 Cd1 N3 85.04(15) . .
N1 Cd1 N3 134.54(13) . .
N7 Cd1 N2 89.59(16) 4_566 .
N4 Cd1 N2 93.30(14) . .
N1 Cd1 N2 67.21(13) . .
N3 Cd1 N2 67.97(14) . .
N7 Cd1 O2 75.41(15) 4_566 .
N4 Cd1 O2 103.62(14) . .
N1 Cd1 O2 133.37(13) . .
N3 Cd1 O2 91.39(14) . .
N2 Cd1 O2 152.21(14) . .
N7 Cd1 O1 103.50(16) 4_566 .
N4 Cd1 O1 72.26(14) . .
N1 Cd1 O1 92.28(13) . .
N3 Cd1 O1 128.34(13) . .
N2 Cd1 O1 155.25(14) . .
O2 Cd1 O1 52.54(13) . .
N4 Cd2 N10 160.87(19) . .
N4 Cd2 N7 93.09(17) . .
N10 Cd2 N7 102.7(2) . .
N4 Cd2 N12 95.00(17) . 3_766
N10 Cd2 N12 96.00(18) . 3_766
N7 Cd2 N12 88.88(18) . 3_766
N4 Cd2 O2 86.98(15) . 4_565
N10 Cd2 O2 86.24(17) . 4_565
N7 Cd2 O2 76.79(15) . 4_565
N12 Cd2 O2 165.63(16) 3_766 4_565
N4 Cd2 O1 73.91(14) . .
N10 Cd2 O1 90.55(19) . .
N7 Cd2 O1 166.73(15) . .
N12 Cd2 O1 89.59(17) 3_766 .
O2 Cd2 O1 104.61(14) 4_565 .
C13 O1 Cd2 120.0(3) . .
C13 O1 Cd1 93.1(3) . .
Cd2 O1 Cd1 100.21(13) . .
C13 O2 Cd2 129.6(3) . 4_566
C13 O2 Cd1 93.7(4) . .
Cd2 O2 Cd1 99.01(13) 4_566 .
C1 N1 C5 117.6(4) . .
C1 N1 Cd1 120.5(3) . .
C5 N1 Cd1 120.5(3) . .
C7 N2 C6 121.8(4) . .
C7 N2 Cd1 115.5(3) . .
C6 N2 Cd1 116.3(3) . .
C12 N3 C8 118.1(4) . .
C12 N3 Cd1 119.6(4) . .
C8 N3 Cd1 118.7(3) . .
N5 N4 Cd2 120.5(4) . .
N5 N4 Cd1 119.5(4) . .
Cd2 N4 Cd1 113.56(18) . .
N6 N5 N4 178.7(6) . .
N8 N7 Cd1 119.4(4) . 4_565
N8 N7 Cd2 133.1(4) . .
Cd1 N7 Cd2 106.95(19) 4_565 .
N9 N8 N7 178.3(7) . .
N11 N10 Cd2 130.2(5) . .
N12 N11 N10 175.5(6) . .
N11 N12 Cd2 129.1(4) . 3_766
N1 C1 C2 123.1(5) . .
N1 C1 H1 118.4 . .
C2 C1 H1 118.4 . .
C3 C2 C1 119.0(5) . .
C3 C2 H2 120.5 . .
C1 C2 H2 120.5 . .
C2 C3 C4 119.1(5) . .
C2 C3 H3 120.5 . .
C4 C3 H3 120.5 . .
C5 C4 C3 119.9(5) . .
C5 C4 H4 120.1 . .
C3 C4 H4 120.1 . .
N1 C5 C4 121.3(4) . .
N1 C5 C6 114.5(4) . .
C4 C5 C6 124.1(4) . .
N2 C6 C7 118.5(4) . 3_656
N2 C6 C5 113.0(4) . .
C7 C6 C5 128.4(4) 3_656 .
N2 C7 C6 119.6(4) . 3_656
N2 C7 C8 113.2(4) . .
C6 C7 C8 127.1(4) 3_656 .
N3 C8 C9 122.4(4) . .
N3 C8 C7 114.3(4) . .
C9 C8 C7 123.2(5) . .
C8 C9 C10 118.9(5) . .
C8 C9 H9 120.5 . .
C10 C9 H9 120.5 . .
C9 C10 C11 118.1(5) . .
C9 C10 H10 120.9 . .
C11 C10 H10 120.9 . .
C12 C11 C10 119.7(5) . .
C12 C11 H11 120.1 . .
C10 C11 H11 120.1 . .
N3 C12 C11 122.6(5) . .
N3 C12 H12 118.7 . .
C11 C12 H12 118.7 . .
O2 C13 O1 120.6(5) . .
O2 C13 C14 119.0(6) . .
O1 C13 C14 120.4(5) . .
C13 C14 H14A 109.5 . .
C13 C14 H14B 109.5 . .
H14A C14 H14B 109.5 . .
C13 C14 H14C 109.5 . .
H14A C14 H14C 109.5 . .
H14B C14 H14C 109.5 . .

loop_
_geom_bond_atom_site_label_1
_geom_bond_atom_site_label_2
_geom_bond_distance
_geom_bond_site_symmetry_2
Cd1 N7 2.299(5) 4_566
Cd1 N4 2.318(4) .
Cd1 N1 2.372(4) .
Cd1 N3 2.375(4) .
Cd1 N2 2.448(4) .
Cd1 O2 2.466(4) .
Cd1 O1 2.480(4) .
Cd2 N4 2.225(4) .
Cd2 N10 2.239(5) .
Cd2 N7 2.301(5) .
Cd2 N12 2.352(5) 3_766
Cd2 O2 2.395(4) 4_565
Cd2 O1 2.474(4) .
O1 C13 1.260(7) .
O2 C13 1.260(6) .
O2 Cd2 2.395(4) 4_566
N1 C1 1.343(6) .
N1 C5 1.351(6) .
N2 C7 1.340(6) .
N2 C6 1.342(5) .
N3 C12 1.329(5) .
N3 C8 1.348(6) .
N4 N5 1.204(6) .
N5 N6 1.153(6) .
N7 N8 1.206(6) .
N7 Cd1 2.299(5) 4_565
N8 N9 1.140(6) .
N10 N11 1.167(6) .
N11 N12 1.159(6) .
N12 Cd2 2.352(5) 3_766
C1 C2 1.362(7) .
C1 H1 0.9300 .
C2 C3 1.359(7) .
C2 H2 0.9300 .
C3 C4 1.371(7) .
C3 H3 0.9300 .
C4 C5 1.369(7) .
C4 H4 0.9300 .
C5 C6 1.506(6) .
C6 C7 1.412(6) 3_656
C7 C6 1.412(6) 3_656
C7 C8 1.500(6) .
C8 C9 1.381(6) .
C9 C10 1.380(7) .
C9 H9 0.9300 .
C10 C11 1.383(7) .
C10 H10 0.9300 .
C11 C12 1.370(7) .
C11 H11 0.9300 .
C12 H12 0.9300 .
C13 C14 1.474(7) .
C14 H14A 0.9600 .
C14 H14B 0.9600 .
C14 H14C 0.9600 .

loop_
_geom_torsion_atom_site_label_1
_geom_torsion_atom_site_label_2
_geom_torsion_atom_site_label_3
_geom_torsion_atom_site_label_4
_geom_torsion
_geom_torsion_site_symmetry_1
_geom_torsion_site_symmetry_4
N4 Cd2 O1 C13 -101.4(4) . .
N10 Cd2 O1 C13 90.0(4) . .
N7 Cd2 O1 C13 -89.4(7) . .
N12 Cd2 O1 C13 -6.0(4) 3_766 .
O2 Cd2 O1 C13 176.2(4) 4_565 .
N4 Cd2 O1 Cd1 -1.73(14) . .
N10 Cd2 O1 Cd1 -170.41(17) . .
N7 Cd2 O1 Cd1 10.2(7) . .
N12 Cd2 O1 Cd1 93.60(16) 3_766 .
O2 Cd2 O1 Cd1 -84.15(15) 4_565 .
N7 Cd1 O1 C13 -60.2(3) 4_566 .
N4 Cd1 O1 C13 123.0(3) . .
N1 Cd1 O1 C13 -147.5(3) . .
N3 Cd1 O1 C13 54.6(4) . .
N2 Cd1 O1 C13 179.6(3) . .
O2 Cd1 O1 C13 -0.9(3) . .
N7 Cd1 O1 Cd2 178.55(14) 4_566 .
N4 Cd1 O1 Cd2 1.68(14) . .
N1 Cd1 O1 Cd2 91.22(15) . .
N3 Cd1 O1 Cd2 -66.7(2) . .
N2 Cd1 O1 Cd2 58.3(3) . .
O2 Cd1 O1 Cd2 -122.14(19) . .
N7 Cd1 O2 C13 121.1(3) 4_566 .
N4 Cd1 O2 C13 -53.6(3) . .
N1 Cd1 O2 C13 50.0(4) . .
N3 Cd1 O2 C13 -138.9(3) . .
N2 Cd1 O2 C13 -179.5(3) . .
O1 Cd1 O2 C13 0.9(3) . .
N7 Cd1 O2 Cd2 -9.97(15) 4_566 4_566
N4 Cd1 O2 Cd2 175.29(14) . 4_566
N1 Cd1 O2 Cd2 -81.1(2) . 4_566
N3 Cd1 O2 Cd2 90.06(15) . 4_566
N2 Cd1 O2 Cd2 49.4(3) . 4_566
O1 Cd1 O2 Cd2 -130.20(19) . 4_566
N7 Cd1 N1 C1 -105.6(4) 4_566 .
N4 Cd1 N1 C1 70.0(4) . .
N3 Cd1 N1 C1 153.3(4) . .
N2 Cd1 N1 C1 163.5(4) . .
O2 Cd1 N1 C1 -39.1(5) . .
O1 Cd1 N1 C1 -2.2(4) . .
N7 Cd1 N1 C5 88.3(4) 4_566 .
N4 Cd1 N1 C5 -96.0(4) . .
N3 Cd1 N1 C5 -12.8(5) . .
N2 Cd1 N1 C5 -2.6(3) . .
O2 Cd1 N1 C5 154.8(3) . .
O1 Cd1 N1 C5 -168.3(4) . .
N7 Cd1 N2 C7 85.5(4) 4_566 .
N4 Cd1 N2 C7 -98.9(4) . .
N1 Cd1 N2 C7 172.2(4) . .
N3 Cd1 N2 C7 -15.6(3) . .
O2 Cd1 N2 C7 29.1(5) . .
O1 Cd1 N2 C7 -151.7(3) . .
N7 Cd1 N2 C6 -67.0(4) 4_566 .
N4 Cd1 N2 C6 108.7(4) . .
N1 Cd1 N2 C6 19.8(3) . .
N3 Cd1 N2 C6 -168.1(4) . .
O2 Cd1 N2 C6 -123.4(4) . .
O1 Cd1 N2 C6 55.8(5) . .
N7 Cd1 N3 C12 111.3(4) 4_566 .
N4 Cd1 N3 C12 -67.7(4) . .
N1 Cd1 N3 C12 -153.1(4) . .
N2 Cd1 N3 C12 -163.2(4) . .
O2 Cd1 N3 C12 35.9(4) . .
O1 Cd1 N3 C12 -5.0(5) . .
N7 Cd1 N3 C8 -90.4(4) 4_566 .
N4 Cd1 N3 C8 90.6(4) . .
N1 Cd1 N3 C8 5.1(4) . .
N2 Cd1 N3 C8 -5.0(3) . .
O2 Cd1 N3 C8 -165.9(4) . .
O1 Cd1 N3 C8 153.3(3) . .
N10 Cd2 N4 N5 -169.5(5) . .
N7 Cd2 N4 N5 -23.6(4) . .
N12 Cd2 N4 N5 65.5(4) 3_766 .
O2 Cd2 N4 N5 -100.2(4) 4_565 .
O1 Cd2 N4 N5 153.7(5) . .
N10 Cd2 N4 Cd1 38.8(7) . .
N7 Cd2 N4 Cd1 -175.3(2) . .
N12 Cd2 N4 Cd1 -86.1(2) 3_766 .
O2 Cd2 N4 Cd1 108.1(2) 4_565 .
O1 Cd2 N4 Cd1 1.99(17) . .
N1 Cd1 N4 N5 113.7(4) . .
N3 Cd1 N4 N5 -21.0(4) . .
N2 Cd1 N4 N5 46.5(4) . .
O2 Cd1 N4 N5 -111.3(4) . .
O1 Cd1 N4 N5 -154.0(4) . .
N1 Cd1 N4 Cd2 -94.3(2) . .
N3 Cd1 N4 Cd2 131.0(2) . .
N2 Cd1 N4 Cd2 -161.50(19) . .
O2 Cd1 N4 Cd2 40.7(2) . .
O1 Cd1 N4 Cd2 -2.00(17) . .
N4 Cd2 N7 N8 95.7(6) . .
N10 Cd2 N7 N8 -95.2(6) . .
N12 Cd2 N7 N8 0.7(6) 3_766 .
O2 Cd2 N7 N8 -178.2(6) 4_565 .
O1 Cd2 N7 N8 84.1(8) . .
N4 Cd2 N7 Cd1 -75.2(2) . 4_565
N10 Cd2 N7 Cd1 94.0(2) . 4_565
N12 Cd2 N7 Cd1 -170.1(2) 3_766 4_565
O2 Cd2 N7 Cd1 10.98(17) 4_565 4_565
O1 Cd2 N7 Cd1 -86.7(7) . 4_565
N4 Cd2 N10 N11 -130.8(6) . .
N7 Cd2 N10 N11 84.2(7) . .
N12 Cd2 N10 N11 -6.0(7) 3_766 .
O2 Cd2 N10 N11 159.7(7) 4_565 .
O1 Cd2 N10 N11 -95.6(7) . .
C5 N1 C1 C2 0.1(8) . .
Cd1 N1 C1 C2 -166.4(4) . .
N1 C1 C2 C3 0.5(9) . .
C1 C2 C3 C4 -0.2(9) . .
C2 C3 C4 C5 -0.8(8) . .
C1 N1 C5 C4 -1.0(7) . .
Cd1 N1 C5 C4 165.4(4) . .
C1 N1 C5 C6 -179.1(4) . .
Cd1 N1 C5 C6 -12.7(6) . .
C3 C4 C5 N1 1.4(8) . .
C3 C4 C5 C6 179.3(5) . .
C7 N2 C6 C7 -1.0(8) . 3_656
Cd1 N2 C6 C7 149.6(4) . 3_656
C7 N2 C6 C5 176.6(4) . .
Cd1 N2 C6 C5 -32.8(5) . .
N1 C5 C6 N2 30.0(6) . .
C4 C5 C6 N2 -148.0(5) . .
N1 C5 C6 C7 -152.7(5) . 3_656
C4 C5 C6 C7 29.3(8) . 3_656
C6 N2 C7 C6 1.0(8) . 3_656
Cd1 N2 C7 C6 -149.8(4) . 3_656
C6 N2 C7 C8 -177.1(4) . .
Cd1 N2 C7 C8 32.1(5) . .
C12 N3 C8 C9 3.4(8) . .
Cd1 N3 C8 C9 -155.2(4) . .
C12 N3 C8 C7 -178.6(5) . .
Cd1 N3 C8 C7 22.8(5) . .
N2 C7 C8 N3 -36.6(6) . .
C6 C7 C8 N3 145.5(5) 3_656 .
N2 C7 C8 C9 141.4(5) . .
C6 C7 C8 C9 -36.5(8) 3_656 .
N3 C8 C9 C10 -1.9(8) . .
C7 C8 C9 C10 -179.7(5) . .
C8 C9 C10 C11 -2.1(9) . .
C9 C10 C11 C12 4.4(9) . .
C8 N3 C12 C11 -1.0(8) . .
Cd1 N3 C12 C11 157.4(5) . .
C10 C11 C12 N3 -2.9(9) . .
Cd2 O2 C13 O1 103.4(6) 4_566 .
Cd1 O2 C13 O1 -1.6(5) . .
Cd2 O2 C13 C14 -76.2(6) 4_566 .
Cd1 O2 C13 C14 178.9(4) . .
Cd2 O1 C13 O2 105.2(5) . .
Cd1 O1 C13 O2 1.6(5) . .
Cd2 O1 C13 C14 -75.2(6) . .
Cd1 O1 C13 C14 -178.9(4) . .
